data_2210448
loop_
_publ_author_name
'Sabino, Jose R.'
'Silvio Cunha'
'Rodrigo M. Bastos'
'Vencato, Ivo'

_publ_section_title
;
 <i>N</i>-(Benzylaminothiocarbonyl)benzamide
;
_journal_coeditor_code XU2109
_journal_issue 9
_journal_name_full 'Acta Crystallographica Section E'
_journal_page_first o3918
_journal_page_last o3920
_journal_paper_doi 10.1107/S1600536806031928
_journal_volume 62
_journal_year 2006
_chemical_formula_iupac 'C15 H14 N2 O S'
_chemical_formula_moiety 'C15 H14 N2 O S'
_chemical_formula_sum 'C15 H14 N2 O S'
_chemical_formula_weight 270.35
_chemical_melting_point .397E-305
_chemical_name_systematic
;
N-(Benzylaminothiocarbonyl)benzamide
;
_space_group_IT_number 15
_symmetry_cell_setting monoclinic
_symmetry_space_group_name_Hall '-C 2yc'
_symmetry_space_group_name_H-M 'C 1 2/c 1'
_audit_creation_method 'WinGX routine CIF_UPDATE'
_cell_angle_alpha 90
_cell_angle_beta 124.40(2)
_cell_angle_gamma 90
_cell_formula_units_Z 8
_cell_length_a 30.560(7)
_cell_length_b 6.112(2)
_cell_length_c 17.364(4)
_cell_measurement_reflns_used 25
_cell_measurement_temperature 297(2)
_cell_measurement_theta_max 46.6
_cell_measurement_theta_min 14.8
_cell_volume 2676.1(14)
_computing_cell_refinement CAD-4-PC
_computing_data_collection 'CAD-4-PC (Enraf--Nonius, 1993)'
_computing_data_reduction 'XCAD4 (Harms & Wocadlo, 1995)'
_computing_molecular_graphics 'ORTEP-3 for Windows (Farrugia, 1997) and PLATON (Spek, 2003)'
_computing_publication_material 'WinGX (Farrugia, 1999)'
_computing_structure_refinement 'SHELXL97 (Sheldrick, 1997)'
_computing_structure_solution 'SHELXS97 (Sheldrick, 1997)'
_diffrn_measured_fraction_theta_full 1.00
_diffrn_measured_fraction_theta_max 1.00
_diffrn_measurement_device '\k-geometry diffractometer'
_diffrn_measurement_device_type 'Enraf--Nonius CAD-4'
_diffrn_measurement_method 'non-profiled \w/2\q'
_diffrn_radiation_monochromator graphite
_diffrn_radiation_source 'fine-focus sealed tube'
_diffrn_radiation_type CuK\a
_diffrn_radiation_wavelength 1.54180
_diffrn_reflns_av_R_equivalents 0.022
_diffrn_reflns_limit_h_max 30
_diffrn_reflns_limit_h_min -36
_diffrn_reflns_limit_k_max 7
_diffrn_reflns_limit_k_min 0
_diffrn_reflns_limit_l_max 20
_diffrn_reflns_limit_l_min 0
_diffrn_reflns_number 2569
_diffrn_reflns_theta_full 67.9
_diffrn_reflns_theta_max 67.9
_diffrn_reflns_theta_min 3.5
_diffrn_standards_decay_% 1
_diffrn_standards_interval_time 120
_diffrn_standards_number 2
_exptl_absorpt_coefficient_mu 2.086
_exptl_absorpt_correction_T_max 0.7300
_exptl_absorpt_correction_T_min 0.5182
_exptl_absorpt_correction_type psi-scan
_exptl_absorpt_process_details '(North <i>et al.</i>, 1968)'
_exptl_crystal_colour colourless
_exptl_crystal_density_diffrn 1.342
_exptl_crystal_density_method 'not measured'
_exptl_crystal_description prism
_exptl_crystal_F_000 1136
_exptl_crystal_size_max 0.35
_exptl_crystal_size_mid 0.25
_exptl_crystal_size_min 0.15
_refine_diff_density_max 0.59
_refine_diff_density_min -0.38
_refine_ls_extinction_coef 0.0045(5)
_refine_ls_extinction_expression Fc^*^=kFc[1+0.001xFc^2^\l^3^/sin(2\q)]^-1/4^
_refine_ls_extinction_method SHELXL97
_refine_ls_goodness_of_fit_ref 1.151
_refine_ls_hydrogen_treatment constr
_refine_ls_matrix_type full
_refine_ls_number_parameters 173
_refine_ls_number_reflns 2439
_refine_ls_number_restraints 0
_refine_ls_restrained_S_all 1.151
_refine_ls_R_factor_gt 0.052
_refine_ls_shift/su_max 0
_refine_ls_structure_factor_coef Fsqd
_refine_ls_weighting_details 'calc w=1/[\s^2^(Fo^2^)+(0.1204P)^2^+2.5013P] where P=(Fo^2^+2Fc^2^)/3'
_refine_ls_weighting_scheme calc
_refine_ls_wR_factor_ref 0.199
_reflns_number_gt 2125
_reflns_number_total 2439
_reflns_threshold_expression I>2\s(I)
_cod_data_source_file xu2109.cif
_cod_data_source_block I
_cod_original_sg_symbol_H-M 'C 2/c'
_cod_database_code 2210448
_cod_database_fobs_code 2210448

loop_
_symmetry_equiv_pos_as_xyz
'x, y, z'
'-x, y, -z+1/2'
'x+1/2, y+1/2, z'
'-x+1/2, y+1/2, -z+1/2'
'-x, -y, -z'
'x, -y, z-1/2'
'-x+1/2, -y+1/2, -z'
'x+1/2, -y+1/2, z-1/2'

loop_
_atom_site_type_symbol
_atom_site_label
_atom_site_fract_x
_atom_site_fract_y
_atom_site_fract_z
_atom_site_U_iso_or_equiv
_atom_site_adp_type
_atom_site_calc_flag
_atom_site_refinement_flags
_atom_site_occupancy
N N1 0.08960(9) 0.9770(4) 0.05564(16) 0.0494(6) Uani d . 1
H H1 0.0752 1.0836 0.0167 0.059 Uiso calc R 1
C C2 0.06464(10) 0.7880(5) 0.03078(17) 0.0420(6) Uani d . 1
N N3 0.01820(8) 0.7737(4) -0.05851(15) 0.0477(6) Uani d . 1
H H3 0.0012 0.6519 -0.0725 0.057 Uiso calc R 1
C C4 -0.00367(11) 0.9316(5) -0.12683(19) 0.0473(7) Uani d . 1
S S5 0.08431(3) 0.56316(12) 0.09774(5) 0.0559(3) Uani d . 1
O O6 0.01307(9) 1.1177(4) -0.11381(15) 0.0632(6) Uani d . 1
C C7 -0.04922(10) 0.8561(5) -0.22074(18) 0.0472(7) Uani d . 1
C C8 -0.05384(12) 0.6455(6) -0.2528(2) 0.0548(7) Uani d . 1
H H8 -0.0301 0.5386 -0.2129 0.066 Uiso calc R 1
C C9 -0.09361(15) 0.5921(7) -0.3441(2) 0.0706(10) Uani d . 1
H H9 -0.0959 0.4513 -0.3664 0.085 Uiso calc R 1
C C10 -0.12985(14) 0.7500(7) -0.4017(2) 0.0729(10) Uani d . 1
H H10 -0.1566 0.7153 -0.4631 0.088 Uiso calc R 1
C C11 -0.12686(15) 0.9558(8) -0.3694(2) 0.0757(11) Uani d . 1
H H11 -0.1523 1.059 -0.4082 0.091 Uiso calc R 1
C C12 -0.08610(12) 1.0132(6) -0.2791(2) 0.0588(8) Uani d . 1
H H12 -0.0835 1.1554 -0.2578 0.071 Uiso calc R 1
C C13 0.13974(10) 1.0191(5) 0.14400(18) 0.0484(7) Uani d . 1
H H13A 0.1471 0.9004 0.1868 0.058 Uiso calc R 1
H H13B 0.1367 1.1528 0.1708 0.058 Uiso calc R 1
C C14 0.18548(10) 1.0409(5) 0.13401(17) 0.0447(6) Uani d . 1
C C15 0.22077(11) 0.8693(6) 0.1590(2) 0.0558(7) Uani d . 1
H H15 0.2159 0.7383 0.1805 0.067 Uiso calc R 1
C C16 0.26362(13) 0.8943(7) 0.1518(2) 0.0696(10) Uani d . 1
H H16 0.2873 0.7794 0.1682 0.083 Uiso calc R 1
C C17 0.27098(13) 1.0864(7) 0.1208(2) 0.0708(10) Uani d . 1
H H17 0.2998 1.1018 0.1164 0.085 Uiso calc R 1
C C18 0.23634(13) 1.2574(6) 0.0959(2) 0.0638(9) Uani d . 1
H H18 0.2416 1.3878 0.0746 0.077 Uiso calc R 1
C C19 0.19353(12) 1.2345(5) 0.1026(2) 0.0522(7) Uani d . 1
H H19 0.17 1.3502 0.0858 0.063 Uiso calc R 1

loop_
_atom_site_aniso_label
_atom_site_aniso_U_11
_atom_site_aniso_U_22
_atom_site_aniso_U_33
_atom_site_aniso_U_12
_atom_site_aniso_U_13
_atom_site_aniso_U_23
N1 0.0390(12) 0.0522(13) 0.0465(12) -0.0025(10) 0.0178(10) 0.0057(10)
C2 0.0341(12) 0.0497(14) 0.0413(13) 0.0016(10) 0.0206(10) 0.0020(11)
N3 0.0370(11) 0.0540(13) 0.0419(11) -0.0061(9) 0.0161(10) 0.0054(10)
C4 0.0411(14) 0.0550(17) 0.0471(14) 0.0027(11) 0.0257(12) 0.0077(11)
S5 0.0469(5) 0.0497(5) 0.0531(5) 0.0028(3) 0.0174(4) 0.0104(3)
O6 0.0572(12) 0.0568(13) 0.0547(12) -0.0015(10) 0.0189(10) 0.0130(10)
C7 0.0373(12) 0.0625(17) 0.0407(13) 0.0004(12) 0.0215(11) 0.0097(12)
C8 0.0515(16) 0.0606(18) 0.0477(15) -0.0036(13) 0.0254(13) 0.0057(13)
C9 0.076(2) 0.077(2) 0.0535(18) -0.0149(18) 0.0335(17) 0.0020(16)
C10 0.0600(19) 0.098(3) 0.0405(15) -0.0147(19) 0.0159(14) 0.0109(17)
C11 0.0561(19) 0.103(3) 0.0525(19) 0.0067(19) 0.0215(16) 0.0243(19)
C12 0.0505(16) 0.070(2) 0.0469(15) 0.0063(15) 0.0221(13) 0.0141(14)
C13 0.0407(14) 0.0576(16) 0.0397(13) -0.0076(12) 0.0184(11) -0.0043(12)
C14 0.0371(13) 0.0546(16) 0.0343(12) -0.0029(11) 0.0152(10) -0.0042(10)
C15 0.0490(15) 0.0577(17) 0.0452(14) 0.0023(13) 0.0173(12) 0.0002(13)
C16 0.0471(16) 0.090(3) 0.0595(19) 0.0204(17) 0.0227(15) 0.0028(17)
C17 0.0496(17) 0.104(3) 0.065(2) -0.0006(17) 0.0360(16) -0.0011(19)
C18 0.0634(19) 0.073(2) 0.0630(18) -0.0080(16) 0.0402(16) 0.0040(16)
C19 0.0498(15) 0.0540(16) 0.0508(15) 0.0004(12) 0.0272(13) 0.0011(12)

loop_
_atom_type_symbol
_atom_type_description
_atom_type_scat_dispersion_real
_atom_type_scat_dispersion_imag
_atom_type_scat_source
C C 0.0181 0.0091 'International Tables Vol C Tables 4.2.6.8 and 6.1.1.4'
H H 0 0 'International Tables Vol C Tables 4.2.6.8 and 6.1.1.4'
N N 0.0311 0.018 'International Tables Vol C Tables 4.2.6.8 and 6.1.1.4'
O O 0.0492 0.0322 'International Tables Vol C Tables 4.2.6.8 and 6.1.1.4'
S S 0.3331 0.5567 'International Tables Vol C Tables 4.2.6.8 and 6.1.1.4'

loop_
_geom_angle_atom_site_label_1
_geom_angle_atom_site_label_2
_geom_angle_atom_site_label_3
_geom_angle
_geom_angle_publ_flag
C2 N1 C13 124.9(2) yes
C2 N1 H1 117.6 ?
C13 N1 H1 117.6 ?
N1 C2 N3 117.2(2) yes
N1 C2 S5 125.3(2) yes
N3 C2 S5 117.5(2) yes
C4 N3 C2 127.6(2) yes
C4 N3 H3 116.2 ?
C2 N3 H3 116.2 ?
O6 C4 N3 123.3(3) yes
O6 C4 C7 121.7(3) ?
N3 C4 C7 115.0(2) ?
C8 C7 C12 119.7(3) ?
C8 C7 C4 123.2(3) ?
C12 C7 C4 116.9(3) ?
C7 C8 C9 120.4(3) ?
C7 C8 H8 119.8 ?
C9 C8 H8 119.8 ?
C10 C9 C8 119.3(4) ?
C10 C9 H9 120.3 ?
C8 C9 H9 120.3 ?
C11 C10 C9 120.6(3) ?
C11 C10 H10 119.7 ?
C9 C10 H10 119.7 ?
C10 C11 C12 120.5(4) ?
C10 C11 H11 119.7 ?
C12 C11 H11 119.7 ?
C7 C12 C11 119.3(4) ?
C7 C12 H12 120.3 ?
C11 C12 H12 120.3 ?
N1 C13 C14 112.8(2) ?
N1 C13 H13A 109 ?
C14 C13 H13A 109 ?
N1 C13 H13B 109 ?
C14 C13 H13B 109 ?
H13A C13 H13B 107.8 ?
C19 C14 C15 119.4(3) ?
C19 C14 C13 120.3(3) ?
C15 C14 C13 120.3(3) ?
C14 C15 C16 119.5(3) ?
C14 C15 H15 120.2 ?
C16 C15 H15 120.2 ?
C17 C16 C15 120.3(3) ?
C17 C16 H16 119.9 ?
C15 C16 H16 119.9 ?
C16 C17 C18 120.7(3) ?
C16 C17 H17 119.7 ?
C18 C17 H17 119.7 ?
C17 C18 C19 119.6(3) ?
C17 C18 H18 120.2 ?
C19 C18 H18 120.2 ?
C14 C19 C18 120.5(3) ?
C14 C19 H19 119.8 ?
C18 C19 H19 119.8 ?

loop_
_geom_bond_atom_site_label_1
_geom_bond_atom_site_label_2
_geom_bond_distance
_geom_bond_publ_flag
N1 C2 1.316(4) yes
N1 C13 1.453(3) yes
N1 H1 0.86 ?
C2 N3 1.393(3) yes
C2 S5 1.677(3) yes
N3 C4 1.375(4) yes
N3 H3 0.86 ?
C4 O6 1.215(4) yes
C4 C7 1.498(4) yes
C7 C8 1.377(5) ?
C7 C12 1.388(4) ?
C8 C9 1.386(5) ?
C8 H8 0.93 ?
C9 C10 1.381(6) ?
C9 H9 0.93 ?
C10 C11 1.359(6) ?
C10 H10 0.93 ?
C11 C12 1.388(5) ?
C11 H11 0.93 ?
C12 H12 0.93 ?
C13 C14 1.509(4) ?
C13 H13A 0.97 ?
C13 H13B 0.97 ?
C14 C19 1.382(4) ?
C14 C15 1.386(4) ?
C15 C16 1.393(5) ?
C15 H15 0.93 ?
C16 C17 1.362(6) ?
C16 H16 0.93 ?
C17 C18 1.372(5) ?
C17 H17 0.93 ?
C18 C19 1.385(4) ?
C18 H18 0.93 ?
C19 H19 0.93 ?

loop_
_geom_hbond_atom_site_label_D
_geom_hbond_atom_site_label_H
_geom_hbond_atom_site_label_A
_geom_hbond_site_symmetry_A
_geom_hbond_distance_DH
_geom_hbond_distance_HA
_geom_hbond_distance_DA
_geom_hbond_angle_DHA
_geom_hbond_publ_flag
N1 H1 O6 . 0.86 1.98 2.663(3) 136 yes
N3 H3 S5 5_565 0.86 2.73 3.479(2) 146 yes
C13 H13A S5 . 0.97 2.64 3.121(3) 111 yes
C13 H13B S5 1_565 0.97 2.86 3.610(3) 135 yes

loop_
_geom_torsion_atom_site_label_1
_geom_torsion_atom_site_label_2
_geom_torsion_atom_site_label_3
_geom_torsion_atom_site_label_4
_geom_torsion
_geom_torsion_publ_flag
C13 N1 C2 N3 -176.9(2) ?
C13 N1 C2 S5 2.9(4) yes
N1 C2 N3 C4 3.8(4) yes
S5 C2 N3 C4 -176.0(2) yes
C2 N3 C4 O6 -7.4(4) ?
C2 N3 C4 C7 170.8(2) ?
O6 C4 C7 C8 147.2(3) ?
N3 C4 C7 C8 -31.0(4) yes
O6 C4 C7 C12 -28.4(4) yes
N3 C4 C7 C12 153.3(2) ?
C12 C7 C8 C9 3.0(4) ?
C4 C7 C8 C9 -172.6(3) ?
C7 C8 C9 C10 -2.5(5) ?
C8 C9 C10 C11 -0.2(6) ?
C9 C10 C11 C12 2.5(6) ?
C8 C7 C12 C11 -0.7(4) ?
C4 C7 C12 C11 175.1(3) ?
C10 C11 C12 C7 -2.0(5) ?
C2 N1 C13 C14 107.0(3) yes
N1 C13 C14 C19 79.6(3) ?
N1 C13 C14 C15 -102.4(3) ?
C19 C14 C15 C16 -0.2(4) ?
C13 C14 C15 C16 -178.2(3) ?
C14 C15 C16 C17 0.3(5) ?
C15 C16 C17 C18 -0.3(6) ?
C16 C17 C18 C19 0.2(5) ?
C15 C14 C19 C18 0.1(4) ?
C13 C14 C19 C18 178.1(3) ?
C17 C18 C19 C14 -0.1(5) ?

loop_
_cod_related_entry_id
_cod_related_entry_database
_cod_related_entry_code
1 ChemSpider 610909
